data_7157721
loop_
_publ_author_name
'Gangadurai, Chinnakuzhanthai'
'Illa, Giri Teja'
'Reddy, D. Srinivasa'

_publ_section_title
;
 FeCl<sub>3</sub>-catalyzed oxidative decarboxylation of aryl/heteroaryl
 acetic acids: preparation of selected API impurities.
;
_journal_issue 41
_journal_name_full 'Organic &amp; biomolecular chemistry'
_journal_page_first 8459
_journal_page_last 8466
_journal_paper_doi 10.1039/d0ob01790f
_journal_volume 18
_journal_year 2020
_chemical_formula_sum 'C14 H11 N O2'
_chemical_formula_weight 225.24
_space_group_crystal_system monoclinic
_space_group_IT_number 14
_space_group_name_Hall '-P 2ybc'
_space_group_name_H-M_alt 'P 1 21/c 1'
_symmetry_space_group_name_H-M 'P 1 21/c 1'
_atom_sites_solution_hydrogens geom
_atom_sites_solution_primary direct
_atom_sites_solution_secondary difmap
_audit_creation_method SHELXL-97
_audit_update_record
;
2019-10-25 deposited with the CCDC.	2020-09-28 downloaded from the CCDC.
;
_cell_angle_alpha 90.00
_cell_angle_beta 102.090(2)
_cell_angle_gamma 90.00
_cell_formula_units_Z 4
_cell_length_a 10.1140(5)
_cell_length_b 10.3178(5)
_cell_length_c 10.5034(5)
_cell_measurement_reflns_used 9919
_cell_measurement_temperature 105(2)
_cell_measurement_theta_max 30.45
_cell_measurement_theta_min 2.80
_cell_volume 1071.76(9)
_computing_cell_refinement 'Bruker SAINT'
_computing_data_collection 'Bruker APEX2'
_computing_data_reduction 'Bruker SAINT'
_computing_molecular_graphics 'Bruker SHELXTL'
_computing_publication_material 'Bruker SHELXTL'
_computing_structure_refinement 'SHELXL-97 (Sheldrick, 2008)'
_computing_structure_solution 'SHELXS-97 (Sheldrick, 2008)'
_diffrn_ambient_temperature 105(2)
_diffrn_measured_fraction_theta_full 1.000
_diffrn_measured_fraction_theta_max 1.000
_diffrn_measurement_device_type 'Bruker APEX-II CCD'
_diffrn_measurement_method '\ f and \w scans'
_diffrn_radiation_monochromator graphite
_diffrn_radiation_source 'fine-focus sealed tube'
_diffrn_radiation_type MoK\a
_diffrn_radiation_wavelength 0.71073
_diffrn_reflns_av_R_equivalents 0.0240
_diffrn_reflns_av_sigmaI/netI 0.0118
_diffrn_reflns_limit_h_max 10
_diffrn_reflns_limit_h_min -12
_diffrn_reflns_limit_k_max 12
_diffrn_reflns_limit_k_min -12
_diffrn_reflns_limit_l_max 12
_diffrn_reflns_limit_l_min -12
_diffrn_reflns_number 17536
_diffrn_reflns_theta_full 24.99
_diffrn_reflns_theta_max 24.99
_diffrn_reflns_theta_min 2.06
_exptl_absorpt_coefficient_mu 0.094
_exptl_absorpt_correction_T_max 0.972
_exptl_absorpt_correction_T_min 0.962
_exptl_absorpt_correction_type multi-scan
_exptl_absorpt_process_details SADABS
_exptl_crystal_colour white
_exptl_crystal_density_diffrn 1.396
_exptl_crystal_density_method 'not measured'
_exptl_crystal_description block
_exptl_crystal_F_000 472
_exptl_crystal_size_max 0.43
_exptl_crystal_size_mid 0.34
_exptl_crystal_size_min 0.3
_refine_diff_density_max 0.219
_refine_diff_density_min -0.175
_refine_diff_density_rms 0.033
_refine_ls_extinction_coef 0.0081(16)
_refine_ls_extinction_expression Fc^*^=kFc[1+0.001xFc^2^\l^3^/sin(2\q)]^-1/4^
_refine_ls_extinction_method SHELXL
_refine_ls_goodness_of_fit_ref 1.013
_refine_ls_hydrogen_treatment constr
_refine_ls_matrix_type full
_refine_ls_number_parameters 155
_refine_ls_number_reflns 1891
_refine_ls_number_restraints 0
_refine_ls_restrained_S_all 1.013
_refine_ls_R_factor_all 0.0327
_refine_ls_R_factor_gt 0.0309
_refine_ls_shift/su_max 0.005
_refine_ls_shift/su_mean 0.001
_refine_ls_structure_factor_coef Fsqd
_refine_ls_weighting_details 'calc w=1/[\s^2^(Fo^2^)+(0.0348P)^2^+0.5053P] where P=(Fo^2^+2Fc^2^)/3'
_refine_ls_weighting_scheme calc
_refine_ls_wR_factor_gt 0.0753
_refine_ls_wR_factor_ref 0.0765
_reflns_number_gt 1781
_reflns_number_total 1891
_reflns_threshold_expression >2sigma(I)
_cod_data_source_file d0ob01790f2.cif
_cod_data_source_block rdy_cg_5_0m
_cod_depositor_comments 'Adding full bibliography for 7157721.cif.'
_cod_original_sg_symbol_H-M 'P 21/c'
_cod_database_code 7157721

loop_
_symmetry_equiv_pos_as_xyz
'x, y, z'
'-x, y+1/2, -z+1/2'
'-x, -y, -z'
'x, -y-1/2, z-1/2'

loop_
_atom_site_label
_atom_site_type_symbol
_atom_site_fract_x
_atom_site_fract_y
_atom_site_fract_z
_atom_site_U_iso_or_equiv
_atom_site_adp_type
_atom_site_occupancy
_atom_site_symmetry_multiplicity
_atom_site_calc_flag
_atom_site_refinement_flags
_atom_site_disorder_assembly
_atom_site_disorder_group
O1 O 0.53059(9) 0.03491(8) 0.77941(8) 0.0272(2) Uani 1 1 d . . .
O2 O 0.24439(9) 0.26874(8) 0.24827(8) 0.0252(2) Uani 1 1 d . . .
N1 N 0.33797(9) 0.13645(9) 0.48259(9) 0.0169(2) Uani 1 1 d . . .
C1 C 0.47798(12) 0.09190(11) 0.68001(11) 0.0193(3) Uani 1 1 d . . .
C2 C 0.37155(11) 0.04342(11) 0.57503(11) 0.0176(3) Uani 1 1 d . . .
C3 C 0.23177(11) 0.09521(11) 0.38799(11) 0.0176(3) Uani 1 1 d . . .
C4 C 0.17888(12) 0.17559(11) 0.27355(11) 0.0185(3) Uani 1 1 d . . .
C5 C 0.04585(12) 0.14317(11) 0.18739(11) 0.0180(3) Uani 1 1 d . . .
C6 C 0.02612(12) 0.17895(11) 0.05599(11) 0.0204(3) Uani 1 1 d . . .
H6 H 0.0964 0.2217 0.0251 0.024 Uiso 1 1 calc R . .
C7 C -0.09468(13) 0.15244(11) -0.02868(12) 0.0224(3) Uani 1 1 d . . .
H7 H -0.1065 0.1752 -0.1180 0.027 Uiso 1 1 calc R . .
C8 C -0.19925(13) 0.09255(12) 0.01636(12) 0.0229(3) Uani 1 1 d . . .
H8 H -0.2824 0.0745 -0.0421 0.028 Uiso 1 1 calc R . .
C9 C 0.28795(12) -0.06310(11) 0.54026(11) 0.0192(3) Uani 1 1 d . . .
H9 H 0.2899 -0.1423 0.5868 0.023 Uiso 1 1 calc R . .
C10 C 0.20046(12) -0.03079(11) 0.42336(11) 0.0189(3) Uani 1 1 d . . .
H10 H 0.1314 -0.0848 0.3757 0.023 Uiso 1 1 calc R . .
C11 C -0.18197(12) 0.05913(12) 0.14694(12) 0.0223(3) Uani 1 1 d . . .
H11 H -0.2540 0.0196 0.1780 0.027 Uiso 1 1 calc R . .
C12 C -0.05946(12) 0.08339(11) 0.23231(11) 0.0197(3) Uani 1 1 d . . .
H12 H -0.0475 0.0592 0.3213 0.024 Uiso 1 1 calc R . .
C13 C 0.41584(12) 0.25798(11) 0.51101(12) 0.0212(3) Uani 1 1 d . . .
H13A H 0.3557 0.3322 0.5178 0.025 Uiso 1 1 calc R . .
H13B H 0.4679 0.2767 0.4432 0.025 Uiso 1 1 calc R . .
C14 C 0.51026(12) 0.22887(11) 0.64266(12) 0.0204(3) Uani 1 1 d . . .
H14A H 0.6060 0.2352 0.6350 0.025 Uiso 1 1 calc R . .
H14B H 0.4946 0.2914 0.7094 0.025 Uiso 1 1 calc R . .

loop_
_atom_site_aniso_label
_atom_site_aniso_U_11
_atom_site_aniso_U_22
_atom_site_aniso_U_33
_atom_site_aniso_U_23
_atom_site_aniso_U_13
_atom_site_aniso_U_12
O1 0.0279(5) 0.0241(5) 0.0254(5) 0.0027(4) -0.0039(4) -0.0001(4)
O2 0.0251(5) 0.0252(5) 0.0253(5) 0.0043(4) 0.0048(4) -0.0058(4)
N1 0.0170(5) 0.0155(5) 0.0186(5) -0.0009(4) 0.0048(4) -0.0007(4)
C1 0.0173(6) 0.0193(6) 0.0215(6) -0.0031(5) 0.0046(5) 0.0018(5)
C2 0.0183(6) 0.0173(6) 0.0184(6) -0.0002(5) 0.0063(5) 0.0030(5)
C3 0.0155(6) 0.0198(6) 0.0180(6) -0.0032(5) 0.0043(5) -0.0001(5)
C4 0.0199(6) 0.0177(6) 0.0196(6) -0.0019(5) 0.0081(5) 0.0001(5)
C5 0.0196(6) 0.0149(5) 0.0195(6) -0.0014(5) 0.0044(5) 0.0027(5)
C6 0.0235(6) 0.0168(6) 0.0220(6) 0.0012(5) 0.0075(5) 0.0028(5)
C7 0.0295(7) 0.0187(6) 0.0179(6) 0.0005(5) 0.0021(5) 0.0061(5)
C8 0.0219(6) 0.0181(6) 0.0259(6) -0.0033(5) -0.0018(5) 0.0036(5)
C9 0.0220(6) 0.0157(6) 0.0207(6) -0.0003(5) 0.0060(5) -0.0008(5)
C10 0.0185(6) 0.0179(6) 0.0201(6) -0.0036(5) 0.0038(5) -0.0028(5)
C11 0.0196(6) 0.0195(6) 0.0281(7) -0.0016(5) 0.0057(5) 0.0000(5)
C12 0.0219(6) 0.0184(6) 0.0190(6) -0.0001(5) 0.0051(5) 0.0022(5)
C13 0.0209(6) 0.0170(6) 0.0249(6) -0.0001(5) 0.0029(5) -0.0044(5)
C14 0.0183(6) 0.0198(6) 0.0229(6) -0.0023(5) 0.0034(5) -0.0022(5)

loop_
_atom_type_symbol
_atom_type_description
_atom_type_scat_dispersion_real
_atom_type_scat_dispersion_imag
_atom_type_scat_source
C C 0.0033 0.0016 'International Tables Vol C Tables 4.2.6.8 and 6.1.1.4'
H H 0.0000 0.0000 'International Tables Vol C Tables 4.2.6.8 and 6.1.1.4'
N N 0.0061 0.0033 'International Tables Vol C Tables 4.2.6.8 and 6.1.1.4'
O O 0.0106 0.0060 'International Tables Vol C Tables 4.2.6.8 and 6.1.1.4'

loop_
_geom_angle_atom_site_label_1
_geom_angle_atom_site_label_2
_geom_angle_atom_site_label_3
_geom_angle
_geom_angle_site_symmetry_1
_geom_angle_site_symmetry_3
_geom_angle_publ_flag
C2 N1 C3 109.89(10) . . ?
C2 N1 C13 114.38(9) . . ?
C3 N1 C13 135.58(10) . . ?
O1 C1 C2 127.05(11) . . ?
O1 C1 C14 126.20(11) . . ?
C2 C1 C14 106.74(10) . . ?
N1 C2 C9 108.93(10) . . ?
N1 C2 C1 109.44(10) . . ?
C9 C2 C1 141.52(11) . . ?
N1 C3 C10 106.34(10) . . ?
N1 C3 C4 121.01(10) . . ?
C10 C3 C4 132.52(11) . . ?
O2 C4 C3 119.97(11) . . ?
O2 C4 C5 120.18(10) . . ?
C3 C4 C5 119.85(10) . . ?
C12 C5 C6 119.20(11) . . ?
C12 C5 C4 123.27(10) . . ?
C6 C5 C4 117.51(10) . . ?
C7 C6 C5 120.44(11) . . ?
C7 C6 H6 119.8 . . ?
C5 C6 H6 119.8 . . ?
C6 C7 C8 120.18(11) . . ?
C6 C7 H7 119.9 . . ?
C8 C7 H7 119.9 . . ?
C11 C8 C7 119.92(11) . . ?
C11 C8 H8 120.0 . . ?
C7 C8 H8 120.0 . . ?
C2 C9 C10 106.35(10) . . ?
C2 C9 H9 126.8 . . ?
C10 C9 H9 126.8 . . ?
C9 C10 C3 108.48(10) . . ?
C9 C10 H10 125.8 . . ?
C3 C10 H10 125.8 . . ?
C8 C11 C12 120.16(11) . . ?
C8 C11 H11 119.9 . . ?
C12 C11 H11 119.9 . . ?
C11 C12 C5 120.08(11) . . ?
C11 C12 H12 120.0 . . ?
C5 C12 H12 120.0 . . ?
N1 C13 C14 102.73(9) . . ?
N1 C13 H13A 111.2 . . ?
C14 C13 H13A 111.2 . . ?
N1 C13 H13B 111.2 . . ?
C14 C13 H13B 111.2 . . ?
H13A C13 H13B 109.1 . . ?
C1 C14 C13 106.70(9) . . ?
C1 C14 H14A 110.4 . . ?
C13 C14 H14A 110.4 . . ?
C1 C14 H14B 110.4 . . ?
C13 C14 H14B 110.4 . . ?
H14A C14 H14B 108.6 . . ?

loop_
_geom_bond_atom_site_label_1
_geom_bond_atom_site_label_2
_geom_bond_distance
_geom_bond_site_symmetry_2
_geom_bond_publ_flag
O1 C1 1.2191(14) . ?
O2 C4 1.2276(14) . ?
N1 C2 1.3569(15) . ?
N1 C3 1.3694(15) . ?
N1 C13 1.4776(15) . ?
C1 C2 1.4587(16) . ?
C1 C14 1.5203(16) . ?
C2 C9 1.3881(16) . ?
C3 C10 1.4063(16) . ?
C3 C4 1.4661(16) . ?
C4 C5 1.4937(16) . ?
C5 C12 1.3957(17) . ?
C5 C6 1.4020(16) . ?
C6 C7 1.3796(17) . ?
C6 H6 0.9500 . ?
C7 C8 1.3905(18) . ?
C7 H7 0.9500 . ?
C8 C11 1.3893(17) . ?
C8 H8 0.9500 . ?
C9 C10 1.3952(17) . ?
C9 H9 0.9500 . ?
C10 H10 0.9500 . ?
C11 C12 1.3915(17) . ?
C11 H11 0.9500 . ?
C12 H12 0.9500 . ?
C13 C14 1.5365(16) . ?
C13 H13A 0.9900 . ?
C13 H13B 0.9900 . ?
C14 H14A 0.9900 . ?
C14 H14B 0.9900 . ?
